data_7125481
loop_
_publ_author_name
'Brask, J. K.'
'Fickes, M. G.'
'Sangtrirutnugul, P.'
'Dur\`a-Vil\`a, V'
'Odom, A. L.'
'Cummins, C. C.'

_publ_section_title
;
 Niobium and vanadium iminophosphinimide complexes.
;
_journal_issue 17
_journal_name_full 'Chemical communications (Cambridge, England)'
_journal_page_first 1676
_journal_page_last 1677
_journal_paper_doi 10.1039/b105584b
_journal_year 2001
_chemical_formula_sum 'C40 H63 N5 Nb P'
_chemical_formula_weight 737.83
_space_group_IT_number 2
_space_group_name_Hall '-P 1'
_space_group_name_H-M_alt 'P -1'
_symmetry_cell_setting triclinic
_symmetry_space_group_name_H-M 'P -1'
_atom_sites_solution_hydrogens geom
_atom_sites_solution_primary direct
_atom_sites_solution_secondary difmap
_audit_creation_method SHELXL
_cell_angle_alpha 106.92(4)
_cell_angle_beta 90.52(6)
_cell_angle_gamma 114.37(4)
_cell_formula_units_Z 2
_cell_length_a 10.584(7)
_cell_length_b 12.626(10)
_cell_length_c 17.968(13)
_cell_measurement_temperature 183(2)
_cell_volume 2069(3)
_computing_cell_refinement 'Siemens XSCANS'
_computing_data_collection 'Siemens XSCANS'
_computing_data_reduction 'Siemens SHELXTL'
_computing_molecular_graphics 'Siemens SHELXTL'
_computing_publication_material 'Siemens SHELXTL'
_computing_structure_refinement 'SHELXL-93 (Sheldrick, 1993)'
_computing_structure_solution 'SHELXS-86 (Sheldrick, 1990)'
_diffrn_ambient_temperature 183(2)
_diffrn_measurement_device 'Siemens P4'
_diffrn_measurement_method '\w scans'
_diffrn_radiation_monochromator graphite
_diffrn_radiation_source 'fine-focus sealed tube'
_diffrn_radiation_type MoK\a
_diffrn_radiation_wavelength 0.71073
_diffrn_reflns_av_R_equivalents 0.0675
_diffrn_reflns_av_sigmaI/netI 0.0932
_diffrn_reflns_limit_h_max 9
_diffrn_reflns_limit_h_min -11
_diffrn_reflns_limit_k_max 14
_diffrn_reflns_limit_k_min -12
_diffrn_reflns_limit_l_max 19
_diffrn_reflns_limit_l_min -19
_diffrn_reflns_number 6162
_diffrn_reflns_theta_max 20.00
_diffrn_reflns_theta_min 1.20
_exptl_absorpt_coefficient_mu 0.361
_exptl_absorpt_correction_T_max 0.9429
_exptl_absorpt_correction_T_min 0.7070
_exptl_absorpt_correction_type empirical
_exptl_crystal_density_diffrn 1.184
_exptl_crystal_F_000 788
_exptl_crystal_size_max 0.24
_exptl_crystal_size_mid 0.13
_exptl_crystal_size_min 0.13
_refine_diff_density_max 0.496
_refine_diff_density_min -0.402
_refine_diff_density_rms 0.089
_refine_ls_extinction_coef 0.0016(4)
_refine_ls_extinction_expression Fc^*^=kFc[1+0.001xFc^2^\l^3^/sin(2\q)]^-1/4^
_refine_ls_extinction_method SHELXL
_refine_ls_goodness_of_fit_all 1.161
_refine_ls_goodness_of_fit_obs 1.211
_refine_ls_matrix_type full
_refine_ls_number_parameters 425
_refine_ls_number_reflns 3490
_refine_ls_number_restraints 0
_refine_ls_restrained_S_all 1.337
_refine_ls_restrained_S_obs 1.211
_refine_ls_R_factor_all 0.1122
_refine_ls_R_factor_obs 0.0736
_refine_ls_shift/esd_max -0.001
_refine_ls_shift/esd_mean 0.000
_refine_ls_structure_factor_coef Fsqd
_refine_ls_weighting_details 'w=1/[\s^2^(Fo^2^)+(0.0000P)^2^+13.1256P] where P=(Fo^2^+2Fc^2^)/3'
_refine_ls_weighting_scheme calc
_refine_ls_wR_factor_all 0.1678
_refine_ls_wR_factor_obs 0.1301
_reflns_number_observed 2885
_reflns_number_total 3802
_reflns_observed_criterion >2sigma(I)
_cod_data_source_file b105584b.txt
_cod_data_source_block f
_cod_depositor_comments
;
The following automatic conversions were performed:

data item '_symmetry_cell_setting' value 'Triclinic' was changed to
'triclinic' in accordance with the
/home/saulius/struct/COD-crude-data/automatic-downloads/DataCite-retrospective/RSC/depositions/lib/dictionaries/cif_core.dic
dictionary named 'cif_core.dic' version 2.4.2 last updated on
2011-04-26.

data item '_refine_ls_weighting_scheme' value 'calc
w=1/[\s^2^(Fo^2^)+(0.0000P)^2^+13.1256P] where P=(Fo^2^+2Fc^2^)/3'
was changed to 'calc'. A new data item '_refine_ls_weighting_details'
was created with the value set to
'w=1/[\s^2^(Fo^2^)+(0.0000P)^2^+13.1256P] where P=(Fo^2^+2Fc^2^)/3'.

Automatic conversion script
Id: cif_fix_values 6909 2019-04-08 15:41:33Z antanas 
;
_cod_original_cell_volume 2069.4(26)
_cod_original_sg_symbol_H-M P-1
_cod_database_code 7125481

loop_
_symmetry_equiv_pos_as_xyz
'x, y, z'
'-x, -y, -z'

loop_
_atom_site_aniso_label
_atom_site_aniso_U_11
_atom_site_aniso_U_22
_atom_site_aniso_U_33
_atom_site_aniso_U_23
_atom_site_aniso_U_13
_atom_site_aniso_U_12
Nb 0.0317(6) 0.0234(6) 0.0153(6) 0.0097(4) 0.0060(4) 0.0137(5)
P 0.038(2) 0.026(2) 0.020(2) 0.0099(13) 0.0107(14) 0.0155(15)
N1 0.035(5) 0.021(5) 0.014(5) 0.009(4) 0.010(4) -0.001(4)
N2 0.033(6) 0.025(5) 0.021(5) 0.010(4) 0.008(4) 0.016(5)
N3 0.036(5) 0.026(5) 0.013(5) 0.002(4) 0.006(4) 0.020(4)
N4 0.024(5) 0.028(5) 0.020(5) 0.010(4) -0.006(4) 0.012(4)
N5 0.032(5) 0.021(5) 0.013(5) 0.007(4) -0.001(4) 0.004(4)
C11 0.028(7) 0.022(7) 0.024(7) 0.006(6) -0.013(6) 0.002(6)
C12 0.036(7) 0.044(8) 0.016(6) 0.016(6) 0.004(6) 0.017(6)
C13 0.041(8) 0.047(8) 0.023(7) 0.020(7) -0.002(6) 0.009(7)
C14 0.031(7) 0.068(10) 0.035(8) 0.035(8) 0.016(6) 0.010(7)
C15 0.033(7) 0.059(9) 0.025(7) 0.023(7) 0.008(6) 0.024(7)
C16 0.034(7) 0.041(7) 0.035(7) 0.019(7) 0.007(6) 0.017(6)
C17 0.044(7) 0.070(9) 0.016(6) 0.024(6) 0.013(6) 0.037(7)
C18 0.071(9) 0.092(10) 0.048(8) 0.042(8) 0.024(7) 0.052(9)
C19 0.062(9) 0.067(9) 0.029(7) 0.021(7) -0.007(6) 0.030(7)
C21 0.034(7) 0.022(6) 0.010(6) 0.003(5) 0.001(5) 0.005(6)
C22 0.051(8) 0.016(6) 0.028(7) 0.008(5) 0.000(6) 0.010(6)
C23 0.046(8) 0.026(7) 0.035(8) 0.005(6) 0.014(6) 0.009(6)
C24 0.065(9) 0.030(7) 0.061(10) 0.001(7) 0.029(7) 0.031(7)
C25 0.068(9) 0.032(7) 0.040(8) 0.001(6) -0.004(7) 0.029(7)
C26 0.066(9) 0.038(7) 0.014(6) 0.006(6) 0.011(6) 0.029(7)
C27 0.036(7) 0.026(6) 0.035(7) 0.012(5) 0.018(6) 0.019(6)
C28 0.045(8) 0.060(8) 0.022(7) 0.001(6) -0.002(6) 0.027(7)
C29 0.042(7) 0.030(7) 0.034(7) 0.007(5) 0.001(6) 0.016(6)
C31 0.022(7) 0.032(7) 0.014(6) 0.020(6) 0.006(5) 0.009(6)
C32 0.021(6) 0.030(7) 0.020(6) 0.015(6) 0.009(5) 0.006(6)
C33 0.044(8) 0.022(7) 0.024(7) 0.003(5) 0.006(6) 0.015(6)
C34 0.050(9) 0.030(7) 0.026(7) 0.003(6) 0.010(6) 0.025(7)
C35 0.036(8) 0.047(8) 0.029(7) 0.008(6) 0.008(6) 0.031(7)
C36 0.036(8) 0.023(6) 0.016(6) 0.011(5) -0.005(5) 0.012(6)
C37 0.061(8) 0.035(7) 0.009(6) 0.014(5) 0.015(5) 0.027(6)
C38 0.077(9) 0.038(7) 0.020(6) 0.008(6) 0.022(6) 0.032(7)
C39 0.059(8) 0.055(8) 0.026(7) 0.020(6) 0.007(6) 0.024(7)
C48 0.042(7) 0.040(7) 0.036(7) 0.013(6) 0.004(6) 0.020(6)
C51 0.016(6) 0.025(7) 0.017(6) 0.003(5) -0.005(5) 0.006(5)
C52 0.030(7) 0.038(7) 0.042(7) 0.010(6) 0.004(6) 0.003(6)
C53 0.047(8) 0.050(8) 0.034(7) 0.025(6) 0.015(6) 0.020(6)
C54 0.053(8) 0.033(7) 0.026(7) 0.013(5) 0.003(6) 0.006(6)
C58 0.048(8) 0.081(9) 0.042(7) 0.047(7) 0.013(6) 0.035(7)
C131 0.064(9) 0.056(9) 0.067(9) 0.042(7) 0.013(7) 0.005(8)
C151 0.064(9) 0.077(9) 0.038(8) 0.026(7) 0.020(7) 0.042(8)
C231 0.071(9) 0.041(8) 0.040(8) -0.001(6) 0.026(7) 0.018(7)
C251 0.131(13) 0.074(10) 0.074(10) 0.046(8) 0.027(9) 0.076(10)
C310 0.068(9) 0.032(7) 0.027(7) 0.015(6) 0.022(6) 0.024(7)
C331 0.049(8) 0.028(7) 0.048(8) -0.005(6) 0.005(6) 0.004(7)
C351 0.040(8) 0.058(8) 0.048(8) -0.009(6) -0.003(6) 0.029(7)

loop_
_atom_site_label
_atom_site_type_symbol
_atom_site_fract_x
_atom_site_fract_y
_atom_site_fract_z
_atom_site_U_iso_or_equiv
_atom_site_thermal_displace_type
_atom_site_occupancy
_atom_site_calc_flag
_atom_site_refinement_flags
Nb Nb 0.61670(10) -0.01208(9) 0.27089(5) 0.0220(4) Uani 1 d .
P P 0.4595(3) 0.0260(2) 0.44022(15) 0.0267(7) Uani 1 d .
N1 N 0.8038(8) -0.0091(7) 0.2948(4) 0.027(2) Uani 1 d .
N2 N 0.4890(8) -0.1746(7) 0.1865(4) 0.024(2) Uani 1 d .
N3 N 0.6317(8) 0.1342(7) 0.2388(4) 0.024(2) Uani 1 d .
N4 N 0.5469(8) 0.0001(7) 0.3617(4) 0.023(2) Uani 1 d .
N5 N 0.4140(8) -0.0947(7) 0.4777(4) 0.024(2) Uani 1 d .
C11 C 0.9011(10) 0.0349(9) 0.2429(6) 0.028(3) Uani 1 d .
C12 C 0.9806(10) 0.1592(10) 0.2585(6) 0.031(3) Uani 1 d .
H12A H 0.9654(10) 0.2149(10) 0.3017(6) 0.037 Uiso 1 calc R
C13 C 1.0831(11) 0.2068(10) 0.2130(6) 0.038(3) Uani 1 d .
C14 C 1.0983(11) 0.1218(12) 0.1487(7) 0.045(3) Uani 1 d .
H14A H 1.1648(11) 0.1510(12) 0.1158(7) 0.054 Uiso 1 calc R
C15 C 1.0207(11) -0.0024(11) 0.1312(6) 0.035(3) Uani 1 d .
C16 C 0.9222(11) -0.0458(10) 0.1786(6) 0.035(3) Uani 1 d .
H16A H 0.8686(11) -0.1318(10) 0.1669(6) 0.042 Uiso 1 calc R
C17 C 0.8741(11) -0.0232(10) 0.3635(6) 0.037(3) Uani 1 d .
C18 C 0.9738(12) -0.0801(11) 0.3369(6) 0.060(4) Uani 1 d .
H18A H 1.0466(12) -0.0279(11) 0.3132(6) 0.090 Uiso 1 calc R
H18B H 0.9217(12) -0.1618(11) 0.2981(6) 0.090 Uiso 1 calc R
H18C H 1.0175(12) -0.0875(11) 0.3823(6) 0.090 Uiso 1 calc R
C19 C 0.9564(12) 0.1038(10) 0.4250(6) 0.051(3) Uani 1 d .
H19A H 0.8927(12) 0.1414(10) 0.4425(6) 0.076 Uiso 1 calc R
H19B H 1.0300(12) 0.1561(10) 0.4017(6) 0.076 Uiso 1 calc R
H19C H 0.9993(12) 0.0951(10) 0.4701(6) 0.076 Uiso 1 calc R
C21 C 0.5515(10) -0.2557(9) 0.1524(5) 0.025(3) Uani 1 d .
C22 C 0.5879(11) -0.2704(9) 0.0761(6) 0.033(3) Uani 1 d .
H22A H 0.5676(11) -0.2285(9) 0.0450(6) 0.040 Uiso 1 calc R
C23 C 0.6531(11) -0.3456(10) 0.0461(6) 0.039(3) Uani 1 d .
C24 C 0.6822(12) -0.4062(10) 0.0910(8) 0.051(3) Uani 1 d .
H24A H 0.7249(12) -0.4591(10) 0.0695(8) 0.062 Uiso 1 calc R
C25 C 0.6506(13) -0.3922(10) 0.1670(7) 0.047(3) Uani 1 d .
C26 C 0.5827(11) -0.3184(9) 0.1959(6) 0.038(3) Uani 1 d .
H26A H 0.5570(11) -0.3107(9) 0.2470(6) 0.045 Uiso 1 calc R
C27 C 0.3343(11) -0.2261(9) 0.1599(6) 0.030(3) Uani 1 d .
C28 C 0.2985(11) -0.2554(10) 0.0708(5) 0.044(3) Uani 1 d .
H28A H 0.3304(11) -0.3164(10) 0.0421(5) 0.066 Uiso 1 calc R
H28B H 0.3456(11) -0.1801(10) 0.0570(5) 0.066 Uiso 1 calc R
H28C H 0.1968(11) -0.2882(10) 0.0566(5) 0.066 Uiso 1 calc R
C29 C 0.2523(11) -0.3457(8) 0.1793(6) 0.036(3) Uani 1 d .
H29A H 0.2845(11) -0.4074(8) 0.1522(6) 0.054 Uiso 1 calc R
H29B H 0.1519(11) -0.3768(8) 0.1618(6) 0.054 Uiso 1 calc R
H29C H 0.2686(11) -0.3289(8) 0.2362(6) 0.054 Uiso 1 calc R
C31 C 0.6183(10) 0.2364(9) 0.2961(5) 0.021(2) Uani 1 d .
C32 C 0.7325(10) 0.3489(9) 0.3320(5) 0.024(3) Uani 1 d .
H32A H 0.8235(10) 0.3586(9) 0.3210(5) 0.028 Uiso 1 calc R
C33 C 0.7177(11) 0.4480(9) 0.3836(6) 0.031(3) Uani 1 d .
C34 C 0.5843(12) 0.4296(10) 0.3990(6) 0.034(3) Uani 1 d .
H34A H 0.5716(12) 0.4973(10) 0.4321(6) 0.041 Uiso 1 calc R
C35 C 0.4667(11) 0.3166(11) 0.3686(6) 0.034(3) Uani 1 d .
C36 C 0.4859(11) 0.2206(9) 0.3153(5) 0.024(3) Uani 1 d .
H36A H 0.4075(11) 0.1435(9) 0.2919(5) 0.029 Uiso 1 calc R
C37 C 0.6481(11) 0.1512(9) 0.1591(5) 0.031(3) Uani 1 d .
C38 C 0.6615(12) 0.0418(9) 0.1036(5) 0.043(3) Uani 1 d .
H38A H 0.5790(12) -0.0337(9) 0.1011(5) 0.064 Uiso 1 calc R
H38B H 0.7461(12) 0.0382(9) 0.1227(5) 0.064 Uiso 1 calc R
H38C H 0.6680(12) 0.0501(9) 0.0510(5) 0.064 Uiso 1 calc R
C39 C 0.5148(11) 0.1575(10) 0.1274(6) 0.045(3) Uani 1 d .
H39A H 0.5054(11) 0.2282(10) 0.1631(6) 0.068 Uiso 1 calc R
H39B H 0.4317(11) 0.0819(10) 0.1240(6) 0.068 Uiso 1 calc R
H39C H 0.5233(11) 0.1663(10) 0.0750(6) 0.068 Uiso 1 calc R
C48 C 0.2831(11) -0.1310(9) 0.2026(6) 0.038(3) Uani 1 d .
H48A H 0.3046(11) -0.1109(9) 0.2595(6) 0.058 Uiso 1 calc R
H48B H 0.1815(11) -0.1646(9) 0.1875(6) 0.058 Uiso 1 calc R
H48C H 0.3303(11) -0.0564(9) 0.1881(6) 0.058 Uiso 1 calc R
C51 C 0.3224(9) -0.2268(8) 0.4387(5) 0.022(2) Uani 1 d .
C52 C 0.4045(10) -0.2880(9) 0.3891(6) 0.041(3) Uani 1 d .
H52A H 0.4838(10) -0.2791(9) 0.4229(6) 0.062 Uiso 1 calc R
H52B H 0.4395(10) -0.2488(9) 0.3490(6) 0.062 Uiso 1 calc R
H52C H 0.3431(10) -0.3754(9) 0.3633(6) 0.062 Uiso 1 calc R
C53 C 0.2726(11) -0.2883(9) 0.5012(6) 0.041(3) Uani 1 d .
H53A H 0.3539(11) -0.2784(9) 0.5339(6) 0.062 Uiso 1 calc R
H53B H 0.2121(11) -0.3760(9) 0.4757(6) 0.062 Uiso 1 calc R
H53C H 0.2198(11) -0.2500(9) 0.5343(6) 0.062 Uiso 1 calc R
C54 C 0.1993(11) -0.2402(9) 0.3868(6) 0.040(3) Uani 1 d .
H54A H 0.1468(11) -0.2007(9) 0.4191(6) 0.061 Uiso 1 calc R
H54B H 0.1377(11) -0.3276(9) 0.3611(6) 0.061 Uiso 1 calc R
H54C H 0.2338(11) -0.2010(9) 0.3468(6) 0.061 Uiso 1 calc R
C58 C 0.7628(11) -0.1058(10) 0.3999(6) 0.048(3) Uani 1 d .
H58A H 0.6972(11) -0.0704(10) 0.4175(6) 0.072 Uiso 1 calc R
H58B H 0.8076(11) -0.1129(10) 0.4450(6) 0.072 Uiso 1 calc R
H58C H 0.7118(11) -0.1874(10) 0.3608(6) 0.072 Uiso 1 calc R
C131 C 1.1693(13) 0.3440(10) 0.2305(7) 0.064(4) Uani 1 d .
H13A H 1.1442(13) 0.3888(10) 0.2777(7) 0.096 Uiso 1 calc R
H13B H 1.1500(13) 0.3676(10) 0.1858(7) 0.096 Uiso 1 calc R
H13C H 1.2692(13) 0.3641(10) 0.2391(7) 0.096 Uiso 1 calc R
C151 C 1.0422(12) -0.0935(11) 0.0614(6) 0.054(3) Uani 1 d .
H15A H 0.9778(12) -0.1775(11) 0.0582(6) 0.081 Uiso 1 calc R
H15B H 1.1391(12) -0.0828(11) 0.0683(6) 0.081 Uiso 1 calc R
H15C H 1.0234(12) -0.0786(11) 0.0128(6) 0.081 Uiso 1 calc R
C231 C 0.6856(12) -0.3668(10) -0.0375(6) 0.056(4) Uani 1 d .
H23A H 0.6588(12) -0.3169(10) -0.0613(6) 0.084 Uiso 1 calc R
H23B H 0.6326(12) -0.4539(10) -0.0682(6) 0.084 Uiso 1 calc R
H23C H 0.7862(12) -0.3433(10) -0.0371(6) 0.084 Uiso 1 calc R
C251 C 0.6801(15) -0.4587(11) 0.2184(7) 0.077(4) Uani 1 d .
H25A H 0.6496(15) -0.4355(11) 0.2696(7) 0.115 Uiso 1 calc R
H25B H 0.7809(15) -0.4359(11) 0.2261(7) 0.115 Uiso 1 calc R
H25C H 0.6287(15) -0.5477(11) 0.1927(7) 0.115 Uiso 1 calc R
C310 C 0.7794(11) 0.2665(9) 0.1608(6) 0.040(3) Uani 1 d .
H31A H 0.7741(11) 0.3394(9) 0.1964(6) 0.061 Uiso 1 calc R
H31B H 0.7848(11) 0.2728(9) 0.1077(6) 0.061 Uiso 1 calc R
H31C H 0.8630(11) 0.2610(9) 0.1794(6) 0.061 Uiso 1 calc R
C331 C 0.8418(11) 0.5684(9) 0.4213(6) 0.050(3) Uani 1 d .
H33A H 0.9267(11) 0.5632(9) 0.4030(6) 0.075 Uiso 1 calc R
H33B H 0.8510(11) 0.5879(9) 0.4786(6) 0.075 Uiso 1 calc R
H33C H 0.8291(11) 0.6329(9) 0.4070(6) 0.075 Uiso 1 calc R
C351 C 0.3251(11) 0.2957(10) 0.3943(6) 0.052(3) Uani 1 d .
H35A H 0.2569(11) 0.2110(10) 0.3664(6) 0.079 Uiso 1 calc R
H35B H 0.2942(11) 0.3528(10) 0.3822(6) 0.079 Uiso 1 calc R
H35C H 0.3325(11) 0.3097(10) 0.4511(6) 0.079 Uiso 1 calc R

loop_
_atom_type_symbol
_atom_type_description
_atom_type_scat_dispersion_real
_atom_type_scat_dispersion_imag
_atom_type_scat_source
C C 0.0033 0.0016 'International Tables Vol C Tables 4.2.6.8 and 6.1.1.4'
H H 0.0000 0.0000 'International Tables Vol C Tables 4.2.6.8 and 6.1.1.4'
N N 0.0061 0.0033 'International Tables Vol C Tables 4.2.6.8 and 6.1.1.4'
P P 0.1023 0.0942 'International Tables Vol C Tables 4.2.6.8 and 6.1.1.4'
Nb Nb -2.0727 0.6215 'International Tables Vol C Tables 4.2.6.8 and 6.1.1.4'

loop_
_geom_angle_atom_site_label_1
_geom_angle_atom_site_label_2
_geom_angle_atom_site_label_3
_geom_angle
_geom_angle_site_symmetry_1
_geom_angle_site_symmetry_3
N4 Nb N1 105.1(3) . .
N4 Nb N3 107.2(3) . .
N1 Nb N3 112.9(3) . .
N4 Nb N2 110.4(3) . .
N1 Nb N2 110.0(3) . .
N3 Nb N2 111.0(3) . .
N4 P N5 105.1(4) . 2_656
N4 P N5 108.7(4) . .
N5 P N5 79.9(4) 2_656 .
N4 P P 112.2(3) . 2_656
N5 P P 40.1(2) 2_656 2_656
N5 P P 39.8(2) . 2_656
C11 N1 C17 112.1(7) . .
C11 N1 Nb 113.2(6) . .
C17 N1 Nb 133.7(6) . .
C21 N2 C27 114.8(7) . .
C21 N2 Nb 116.4(6) . .
C27 N2 Nb 128.6(6) . .
C31 N3 C37 112.2(7) . .
C31 N3 Nb 119.3(5) . .
C37 N3 Nb 128.4(5) . .
P N4 Nb 167.0(5) . .
C51 N5 P 128.7(6) . 2_656
C51 N5 P 129.0(6) . .
P N5 P 100.1(4) 2_656 .
C12 C11 C16 118.3(10) . .
C12 C11 N1 120.2(9) . .
C16 C11 N1 121.5(9) . .
C11 C12 C13 122.6(10) . .
C14 C13 C12 116.6(10) . .
C14 C13 C131 121.3(10) . .
C12 C13 C131 122.1(10) . .
C15 C14 C13 122.4(10) . .
C14 C15 C16 119.2(10) . .
C14 C15 C151 121.2(10) . .
C16 C15 C151 119.6(10) . .
C11 C16 C15 120.9(10) . .
C18 C17 C58 108.3(9) . .
C18 C17 N1 111.5(8) . .
C58 C17 N1 109.4(8) . .
C18 C17 C19 108.9(9) . .
C58 C17 C19 109.7(8) . .
N1 C17 C19 109.0(8) . .
C26 C21 C22 118.1(10) . .
C26 C21 N2 120.0(9) . .
C22 C21 N2 121.9(9) . .
C23 C22 C21 120.4(10) . .
C24 C23 C22 119.8(10) . .
C24 C23 C231 119.7(11) . .
C22 C23 C231 120.5(11) . .
C23 C24 C25 121.6(10) . .
C24 C25 C26 118.1(10) . .
C24 C25 C251 123.1(11) . .
C26 C25 C251 118.7(11) . .
C21 C26 C25 122.0(10) . .
N2 C27 C48 108.5(8) . .
N2 C27 C28 112.7(8) . .
C48 C27 C28 108.0(8) . .
N2 C27 C29 111.2(8) . .
C48 C27 C29 108.8(8) . .
C28 C27 C29 107.5(8) . .
C32 C31 C36 118.9(9) . .
C32 C31 N3 122.4(8) . .
C36 C31 N3 118.7(8) . .
C31 C32 C33 122.0(9) . .
C34 C33 C32 117.2(9) . .
C34 C33 C331 121.7(9) . .
C32 C33 C331 121.1(10) . .
C33 C34 C35 123.5(9) . .
C34 C35 C36 117.3(9) . .
C34 C35 C351 122.0(9) . .
C36 C35 C351 120.7(10) . .
C31 C36 C35 121.0(9) . .
N3 C37 C38 108.8(7) . .
N3 C37 C310 113.0(8) . .
C38 C37 C310 107.3(8) . .
N3 C37 C39 108.8(8) . .
C38 C37 C39 109.0(9) . .
C310 C37 C39 109.8(8) . .
N5 C51 C54 109.0(8) . .
N5 C51 C52 110.0(7) . .
C54 C51 C52 109.9(8) . .
N5 C51 C53 109.1(7) . .
C54 C51 C53 111.0(8) . .
C52 C51 C53 107.9(8) . .

loop_
_geom_bond_atom_site_label_1
_geom_bond_atom_site_label_2
_geom_bond_distance
_geom_bond_site_symmetry_2
Nb N4 1.790(7) .
Nb N1 2.005(8) .
Nb N3 2.037(7) .
Nb N2 2.050(8) .
P N4 1.719(8) .
P N5 1.727(8) 2_656
P N5 1.734(7) .
P P 2.653(5) 2_656
N1 C11 1.445(12) .
N1 C17 1.526(12) .
N2 C21 1.436(11) .
N2 C27 1.503(12) .
N3 C31 1.459(11) .
N3 C37 1.510(11) .
N5 C51 1.479(11) .
N5 P 1.727(8) 2_656
C11 C12 1.378(13) .
C11 C16 1.388(13) .
C12 C13 1.403(13) .
C13 C14 1.390(14) .
C13 C131 1.518(14) .
C14 C15 1.370(14) .
C15 C16 1.389(13) .
C15 C151 1.526(14) .
C17 C18 1.515(14) .
C17 C58 1.517(13) .
C17 C19 1.532(14) .
C21 C26 1.385(13) .
C21 C22 1.408(13) .
C22 C23 1.386(14) .
C23 C24 1.37(2) .
C23 C231 1.516(14) .
C24 C25 1.387(15) .
C25 C26 1.390(14) .
C25 C251 1.524(15) .
C27 C48 1.527(13) .
C27 C28 1.540(13) .
C27 C29 1.545(13) .
C31 C32 1.389(12) .
C31 C36 1.393(12) .
C32 C33 1.392(13) .
C33 C34 1.377(13) .
C33 C331 1.494(13) .
C34 C35 1.397(14) .
C35 C36 1.399(13) .
C35 C351 1.512(14) .
C37 C38 1.511(12) .
C37 C310 1.535(13) .
C37 C39 1.558(14) .
C51 C54 1.516(13) .
C51 C52 1.521(13) .
C51 C53 1.525(12) .
